data_7131167
loop_
_publ_author_name
'Pearce, Kyle G.'
'Hill, Michael S.'
'Mahon, Mary F.'

_publ_section_title
;
 Beryllium-centred C-H activation of benzene.
;
_journal_issue 11
_journal_name_full 'Chemical communications (Cambridge, England)'
_journal_page_first 1453
_journal_page_last 1456
_journal_paper_doi 10.1039/d2cc06702a
_journal_volume 59
_journal_year 2023
_chemical_formula_moiety 'C30 H50 Be N2 Si2'
_chemical_formula_sum 'C30 H50 Be N2 Si2'
_chemical_formula_weight 503.91
_space_group_crystal_system tetragonal
_space_group_IT_number 82
_space_group_name_Hall 'I -4'
_space_group_name_H-M_alt 'I -4'
_atom_sites_solution_hydrogens geom
_atom_sites_solution_primary dual
_audit_creation_date 2022-05-09
_audit_creation_method
;
Olex2 1.5
(compiled 2022.04.07 svn.rca3783a0 for OlexSys, GUI svn.r6498)
;
_audit_update_record
;
2022-09-08 deposited with the CCDC.	2023-01-06 downloaded from the CCDC.
;
_cell_angle_alpha 90
_cell_angle_beta 90
_cell_angle_gamma 90
_cell_formula_units_Z 8
_cell_length_a 25.56020(10)
_cell_length_b 25.56020(10)
_cell_length_c 9.43090(10)
_cell_measurement_reflns_used 31821
_cell_measurement_temperature 150.00(10)
_cell_measurement_theta_max 72.4920
_cell_measurement_theta_min 4.8900
_cell_volume 6161.43(7)
_computing_cell_refinement 'CrysAlisPro 1.171.39.46 (Rigaku OD, 2018)'
_computing_data_collection 'CrysAlisPro 1.171.39.46 (Rigaku OD, 2018)'
_computing_data_reduction 'CrysAlisPro 1.171.39.46 (Rigaku OD, 2018)'
_computing_molecular_graphics 'Olex2 1.5 (Dolomanov et al., 2009)'
_computing_publication_material 'Olex2 1.5 (Dolomanov et al., 2009)'
_computing_structure_refinement 'SHELXL 2014/3 (Sheldrick, 2015)'
_computing_structure_solution 'SHELXT 2018/2 (Sheldrick, 2018)'
_diffrn_ambient_environment N~2~
_diffrn_ambient_temperature 150.00(10)
_diffrn_detector 'CCD plate'
_diffrn_detector_area_resol_mean 8.1150
_diffrn_detector_type EosS2
_diffrn_measured_fraction_theta_full 0.999
_diffrn_measured_fraction_theta_max 0.996
_diffrn_measurement_device 'four-circle diffractometer'
_diffrn_measurement_device_type 'SuperNova, Dual, Cu at home/near, EosS2'
_diffrn_measurement_method '\w scans'
_diffrn_radiation_monochromator mirror
_diffrn_radiation_probe x-ray
_diffrn_radiation_type 'Cu K\a'
_diffrn_radiation_wavelength 1.54184
_diffrn_reflns_av_R_equivalents 0.0210
_diffrn_reflns_av_unetI/netI 0.0141
_diffrn_reflns_Laue_measured_fraction_full 0.999
_diffrn_reflns_Laue_measured_fraction_max 0.996
_diffrn_reflns_limit_h_max 31
_diffrn_reflns_limit_h_min -31
_diffrn_reflns_limit_k_max 31
_diffrn_reflns_limit_k_min -31
_diffrn_reflns_limit_l_max 7
_diffrn_reflns_limit_l_min -11
_diffrn_reflns_number 38933
_diffrn_reflns_point_group_measured_fraction_full 0.999
_diffrn_reflns_point_group_measured_fraction_max 0.994
_diffrn_reflns_theta_full 67.684
_diffrn_reflns_theta_max 72.650
_diffrn_reflns_theta_min 3.458
_diffrn_source 'micro-focus sealed X-ray tube'
_diffrn_source_type 'SuperNova (Cu) X-ray Source'
_exptl_absorpt_coefficient_mu 1.173
_exptl_absorpt_correction_T_max 1.00000
_exptl_absorpt_correction_T_min 0.93549
_exptl_absorpt_correction_type multi-scan
_exptl_absorpt_process_details
;
CrysAlisPro 1.171.39.46 (Rigaku Oxford Diffraction, 2018)
Empirical absorption correction using spherical harmonics,
 implemented in SCALE3 ABSPACK scaling algorithm.
;
_exptl_crystal_colour colourless
_exptl_crystal_colour_primary colourless
_exptl_crystal_density_diffrn 1.086
_exptl_crystal_description plate
_exptl_crystal_F_000 2208
_exptl_crystal_size_max 0.268
_exptl_crystal_size_mid 0.2
_exptl_crystal_size_min 0.164
_refine_diff_density_max 0.170
_refine_diff_density_min -0.172
_refine_diff_density_rms 0.029
_refine_ls_abs_structure_details
;
 Flack x determined using 2815 quotients [(I+)-(I-)]/[(I+)+(I-)]
 (Parsons, Flack and Wagner, Acta Cryst. B69 (2013) 249-259).
;
_refine_ls_abs_structure_Flack -0.002(3)
_refine_ls_extinction_method none
_refine_ls_goodness_of_fit_ref 1.036
_refine_ls_hydrogen_treatment constr
_refine_ls_matrix_type full
_refine_ls_number_parameters 328
_refine_ls_number_reflns 6102
_refine_ls_number_restraints 0
_refine_ls_restrained_S_all 1.036
_refine_ls_R_factor_all 0.0224
_refine_ls_R_factor_gt 0.0222
_refine_ls_shift/su_max 0.001
_refine_ls_shift/su_mean 0.000
_refine_ls_structure_factor_coef Fsqd
_refine_ls_weighting_details 'w=1/[\s^2^(Fo^2^)+(0.0406P)^2^+1.1948P] where P=(Fo^2^+2Fc^2^)/3'
_refine_ls_weighting_scheme calc
_refine_ls_wR_factor_gt 0.0598
_refine_ls_wR_factor_ref 0.0600
_reflns_Friedel_coverage 0.874
_reflns_Friedel_fraction_full 1.000
_reflns_Friedel_fraction_max 0.992
_reflns_number_gt 6064
_reflns_number_total 6102
_reflns_threshold_expression 'I > 2\s(I)'
_cod_data_source_file d2cc06702a2.cif
_cod_data_source_block s22msh42
_cod_depositor_comments 'Adding full bibliography for 7131166--7131169.cif.'
_cod_original_cell_volume 6161.43(8)
_cod_database_code 7131167
_shelxl_version_number 2014-3
_shelx_space_group_comment
;
The symmetry employed for this shelxl refinement is uniquely defined
by the following loop, which should always be used as a source of
symmetry information in preference to the above space-group names.
They are only intended as comments.
;
_shelx_estimated_absorpt_t_max 0.831
_shelx_estimated_absorpt_t_min 0.744
_olex2_refinement_description
;
1. Fixed Uiso
 At 1.2 times of:
  All C(H) groups, All C(H,H) groups
 At 1.5 times of:
  All C(H,H,H) groups
2.a Ternary CH refined with riding coordinates:
 C11(H11), C14(H14), C25(H25), C28(H28)
2.b Secondary CH2 refined with riding coordinates:
 C1(H1A,H1B), C2(H2A,H2B)
2.c Aromatic/amide H refined with riding coordinates:
 C7(H7), C8(H8), C9(H9), C21(H21), C22(H22), C23(H23)
2.d Idealised Me refined as rotating group:
 C3(H3A,H3B,H3C), C4(H4A,H4B,H4C), C12(H12A,H12B,H12C), C13(H13A,H13B,H13C),
 C15(H15A,H15B,H15C), C16(H16A,H16B,H16C), C17(H17A,H17B,H17C), C18(H18A,H18B,
 H18C), C26(H26A,H26B,H26C), C27(H27A,H27B,H27C), C29(H29A,H29B,H29C), C30(H30A,
 H30B,H30C)
;

loop_
_space_group_symop_operation_xyz
'x, y, z'
'-x, -y, z'
'y, -x, -z'
'-y, x, -z'
'x+1/2, y+1/2, z+1/2'
'-x+1/2, -y+1/2, z+1/2'
'y+1/2, -x+1/2, -z+1/2'
'-y+1/2, x+1/2, -z+1/2'

loop_
_atom_site_label
_atom_site_type_symbol
_atom_site_fract_x
_atom_site_fract_y
_atom_site_fract_z
_atom_site_U_iso_or_equiv
_atom_site_adp_type
_atom_site_occupancy
_atom_site_site_symmetry_order
_atom_site_calc_flag
_atom_site_refinement_flags_posn
_atom_site_refinement_flags_adp
_atom_site_refinement_flags_occupancy
_atom_site_disorder_assembly
_atom_site_disorder_group
Si1 Si 0.47401(2) 0.26722(2) 0.29253(4) 0.01880(9) Uani 1 1 d . . . . .
Si2 Si 0.58951(2) 0.16300(2) 0.14909(4) 0.02530(10) Uani 1 1 d . . . . .
N1 N 0.53668(4) 0.28392(4) 0.34952(13) 0.0175(2) Uani 1 1 d . . . . .
N2 N 0.60466(5) 0.18820(5) 0.31556(13) 0.0209(2) Uani 1 1 d . . . . .
C1 C 0.48296(6) 0.20233(6) 0.20044(18) 0.0261(3) Uani 1 1 d . . . . .
H1A H 0.4886 0.1751 0.2736 0.031 Uiso 1 1 calc R U . . .
H1B H 0.4500 0.1937 0.1503 0.031 Uiso 1 1 calc R U . . .
C2 C 0.52884(6) 0.19925(6) 0.09173(17) 0.0274(3) Uani 1 1 d . . . . .
H2A H 0.5391 0.2354 0.0666 0.033 Uiso 1 1 calc R U . . .
H2B H 0.5155 0.1825 0.0043 0.033 Uiso 1 1 calc R U . . .
C3 C 0.42703(7) 0.26048(8) 0.4436(2) 0.0365(4) Uani 1 1 d . . . . .
H3A H 0.4388 0.2324 0.5067 0.055 Uiso 1 1 calc R U . . .
H3B H 0.3922 0.2521 0.4067 0.055 Uiso 1 1 calc R U . . .
H3C H 0.4255 0.2934 0.4965 0.055 Uiso 1 1 calc R U . . .
C4 C 0.44452(6) 0.31569(6) 0.16754(17) 0.0266(3) Uani 1 1 d . . . . .
H4A H 0.4486 0.3510 0.2063 0.040 Uiso 1 1 calc R U . . .
H4B H 0.4073 0.3079 0.1552 0.040 Uiso 1 1 calc R U . . .
H4C H 0.4623 0.3135 0.0756 0.040 Uiso 1 1 calc R U . . .
C5 C 0.54986(5) 0.33362(5) 0.41070(15) 0.0166(3) Uani 1 1 d . . . . .
C6 C 0.56429(5) 0.37580(5) 0.32245(15) 0.0187(3) Uani 1 1 d . . . . .
C7 C 0.57631(6) 0.42375(6) 0.38446(16) 0.0236(3) Uani 1 1 d . . . . .
H7 H 0.5852 0.4526 0.3255 0.028 Uiso 1 1 calc R U . . .
C8 C 0.57561(6) 0.43036(6) 0.53036(17) 0.0274(3) Uani 1 1 d . . . . .
H8 H 0.5837 0.4634 0.5709 0.033 Uiso 1 1 calc R U . . .
C9 C 0.56310(6) 0.38849(6) 0.61619(15) 0.0249(3) Uani 1 1 d . . . . .
H9 H 0.5635 0.3929 0.7162 0.030 Uiso 1 1 calc R U . . .
C10 C 0.54990(5) 0.33984(6) 0.55927(15) 0.0196(3) Uani 1 1 d . . . . .
C11 C 0.56927(6) 0.36890(6) 0.16268(15) 0.0227(3) Uani 1 1 d . . . . .
H11 H 0.5440 0.3411 0.1332 0.027 Uiso 1 1 calc R U . . .
C12 C 0.62437(7) 0.34999(8) 0.12384(18) 0.0349(4) Uani 1 1 d . . . . .
H12A H 0.6502 0.3759 0.1549 0.052 Uiso 1 1 calc R U . . .
H12B H 0.6268 0.3454 0.0209 0.052 Uiso 1 1 calc R U . . .
H12C H 0.6313 0.3165 0.1709 0.052 Uiso 1 1 calc R U . . .
C13 C 0.55606(8) 0.41846(7) 0.07936(18) 0.0354(4) Uani 1 1 d . . . . .
H13A H 0.5224 0.4323 0.1117 0.053 Uiso 1 1 calc R U . . .
H13B H 0.5540 0.4101 -0.0219 0.053 Uiso 1 1 calc R U . . .
H13C H 0.5834 0.4447 0.0949 0.053 Uiso 1 1 calc R U . . .
C14 C 0.53905(6) 0.29401(6) 0.65797(15) 0.0227(3) Uani 1 1 d . . . . .
H14 H 0.5227 0.2656 0.6001 0.027 Uiso 1 1 calc R U . . .
C15 C 0.50124(7) 0.30721(7) 0.77798(19) 0.0339(4) Uani 1 1 d . . . . .
H15A H 0.5174 0.3330 0.8413 0.051 Uiso 1 1 calc R U . . .
H15B H 0.4931 0.2754 0.8316 0.051 Uiso 1 1 calc R U . . .
H15C H 0.4689 0.3217 0.7382 0.051 Uiso 1 1 calc R U . . .
C16 C 0.59043(7) 0.27279(8) 0.7179(2) 0.0382(4) Uani 1 1 d . . . . .
H16A H 0.6124 0.2599 0.6401 0.057 Uiso 1 1 calc R U . . .
H16B H 0.5830 0.2441 0.7837 0.057 Uiso 1 1 calc R U . . .
H16C H 0.6089 0.3008 0.7683 0.057 Uiso 1 1 calc R U . . .
C17 C 0.64163(8) 0.17529(9) 0.0143(2) 0.0436(5) Uani 1 1 d . . . . .
H17A H 0.6476 0.2130 0.0056 0.065 Uiso 1 1 calc R U . . .
H17B H 0.6305 0.1612 -0.0776 0.065 Uiso 1 1 calc R U . . .
H17C H 0.6741 0.1581 0.0441 0.065 Uiso 1 1 calc R U . . .
C18 C 0.57682(8) 0.09091(7) 0.1537(2) 0.0438(5) Uani 1 1 d . . . . .
H18A H 0.6053 0.0734 0.2044 0.066 Uiso 1 1 calc R U . . .
H18B H 0.5748 0.0774 0.0566 0.066 Uiso 1 1 calc R U . . .
H18C H 0.5437 0.0842 0.2026 0.066 Uiso 1 1 calc R U . . .
C19 C 0.63895(6) 0.16508(5) 0.41869(15) 0.0199(3) Uani 1 1 d . . . . .
C20 C 0.61961(6) 0.12750(6) 0.51518(17) 0.0238(3) Uani 1 1 d . . . . .
C21 C 0.65357(7) 0.10688(6) 0.61685(17) 0.0295(3) Uani 1 1 d . . . . .
H21 H 0.6408 0.0816 0.6822 0.035 Uiso 1 1 calc R U . . .
C22 C 0.70527(7) 0.12232(7) 0.62455(17) 0.0323(3) Uani 1 1 d . . . . .
H22 H 0.7279 0.1075 0.6937 0.039 Uiso 1 1 calc R U . . .
C23 C 0.72390(6) 0.15955(7) 0.53093(18) 0.0287(3) Uani 1 1 d . . . . .
H23 H 0.7594 0.1703 0.5371 0.034 Uiso 1 1 calc R U . . .
C24 C 0.69161(6) 0.18164(6) 0.42741(15) 0.0221(3) Uani 1 1 d . . . . .
C25 C 0.56238(6) 0.11130(6) 0.51728(19) 0.0296(3) Uani 1 1 d . . . . .
H25 H 0.5467 0.1220 0.4246 0.036 Uiso 1 1 calc R U . . .
C26 C 0.53247(8) 0.13957(9) 0.6337(3) 0.0499(5) Uani 1 1 d . . . . .
H26A H 0.5475 0.1306 0.7261 0.075 Uiso 1 1 calc R U . . .
H26B H 0.4956 0.1289 0.6311 0.075 Uiso 1 1 calc R U . . .
H26C H 0.5350 0.1774 0.6188 0.075 Uiso 1 1 calc R U . . .
C27 C 0.55525(9) 0.05216(8) 0.5316(3) 0.0568(6) Uani 1 1 d . . . . .
H27A H 0.5760 0.0343 0.4589 0.085 Uiso 1 1 calc R U . . .
H27B H 0.5182 0.0433 0.5194 0.085 Uiso 1 1 calc R U . . .
H27C H 0.5669 0.0409 0.6258 0.085 Uiso 1 1 calc R U . . .
C28 C 0.71246(6) 0.22527(6) 0.33273(16) 0.0252(3) Uani 1 1 d . . . . .
H28 H 0.6926 0.2241 0.2414 0.030 Uiso 1 1 calc R U . . .
C29 C 0.77053(7) 0.21965(8) 0.2981(2) 0.0370(4) Uani 1 1 d . . . . .
H29A H 0.7911 0.2227 0.3855 0.056 Uiso 1 1 calc R U . . .
H29B H 0.7810 0.2473 0.2318 0.056 Uiso 1 1 calc R U . . .
H29C H 0.7768 0.1854 0.2548 0.056 Uiso 1 1 calc R U . . .
C30 C 0.70292(8) 0.27887(7) 0.4007(2) 0.0368(4) Uani 1 1 d . . . . .
H30A H 0.6654 0.2835 0.4182 0.055 Uiso 1 1 calc R U . . .
H30B H 0.7153 0.3064 0.3366 0.055 Uiso 1 1 calc R U . . .
H30C H 0.7220 0.2810 0.4906 0.055 Uiso 1 1 calc R U . . .
Be1 Be 0.57469(7) 0.23853(7) 0.3424(2) 0.0213(3) Uani 1 1 d . . . . .

loop_
_atom_site_aniso_label
_atom_site_aniso_U_11
_atom_site_aniso_U_22
_atom_site_aniso_U_33
_atom_site_aniso_U_23
_atom_site_aniso_U_13
_atom_site_aniso_U_12
Si1 0.01662(17) 0.01853(17) 0.02126(17) 0.00110(14) -0.00156(14) -0.00175(13)
Si2 0.0279(2) 0.02249(19) 0.02556(18) -0.00651(15) -0.00891(16) 0.00782(15)
N1 0.0175(5) 0.0170(5) 0.0181(5) -0.0018(4) -0.0006(4) -0.0005(4)
N2 0.0219(5) 0.0182(5) 0.0227(6) -0.0011(4) -0.0057(5) 0.0025(4)
C1 0.0235(7) 0.0194(6) 0.0355(8) -0.0020(6) -0.0112(6) -0.0019(5)
C2 0.0315(8) 0.0258(7) 0.0250(7) -0.0054(6) -0.0118(6) 0.0070(6)
C3 0.0233(8) 0.0523(11) 0.0341(8) 0.0096(8) 0.0035(7) -0.0054(7)
C4 0.0227(7) 0.0268(7) 0.0303(7) 0.0033(6) -0.0040(6) 0.0033(6)
C5 0.0131(6) 0.0170(6) 0.0195(6) -0.0017(5) -0.0008(5) 0.0005(5)
C6 0.0150(6) 0.0212(6) 0.0198(7) -0.0006(5) 0.0010(5) -0.0005(5)
C7 0.0249(7) 0.0198(7) 0.0261(7) 0.0002(5) 0.0026(6) -0.0052(5)
C8 0.0308(8) 0.0224(7) 0.0291(8) -0.0069(6) 0.0010(6) -0.0079(6)
C9 0.0270(7) 0.0288(7) 0.0188(7) -0.0055(6) -0.0001(5) -0.0030(6)
C10 0.0163(6) 0.0226(7) 0.0199(6) -0.0006(5) -0.0010(5) 0.0003(5)
C11 0.0250(7) 0.0237(7) 0.0196(7) 0.0000(5) 0.0021(5) -0.0059(5)
C12 0.0342(9) 0.0426(9) 0.0280(8) -0.0035(7) 0.0113(7) 0.0007(7)
C13 0.0460(10) 0.0346(9) 0.0255(8) 0.0074(7) -0.0053(7) -0.0037(7)
C14 0.0254(7) 0.0251(7) 0.0177(6) 0.0018(5) -0.0013(6) 0.0006(5)
C15 0.0391(9) 0.0338(8) 0.0289(8) 0.0055(7) 0.0110(7) 0.0016(7)
C16 0.0326(8) 0.0441(10) 0.0378(10) 0.0124(8) -0.0057(7) 0.0072(7)
C17 0.0404(10) 0.0628(12) 0.0277(9) -0.0128(8) -0.0022(7) 0.0131(9)
C18 0.0526(11) 0.0234(8) 0.0554(11) -0.0133(8) -0.0245(10) 0.0100(7)
C19 0.0231(7) 0.0161(6) 0.0203(6) -0.0019(5) -0.0033(5) 0.0038(5)
C20 0.0257(7) 0.0193(6) 0.0263(7) -0.0007(6) -0.0016(6) 0.0026(5)
C21 0.0363(8) 0.0261(7) 0.0261(7) 0.0064(6) -0.0032(6) 0.0015(6)
C22 0.0341(8) 0.0349(8) 0.0278(8) 0.0059(7) -0.0106(6) 0.0061(7)
C23 0.0229(7) 0.0348(8) 0.0285(8) 0.0007(6) -0.0068(6) 0.0015(6)
C24 0.0233(7) 0.0228(7) 0.0202(6) -0.0013(5) -0.0022(5) 0.0028(5)
C25 0.0286(8) 0.0226(7) 0.0376(9) 0.0047(6) -0.0015(7) -0.0023(6)
C26 0.0377(10) 0.0502(11) 0.0619(14) -0.0023(10) 0.0170(10) -0.0051(8)
C27 0.0439(11) 0.0256(9) 0.101(2) 0.0081(11) -0.0145(12) -0.0089(8)
C28 0.0255(7) 0.0291(7) 0.0211(7) -0.0002(6) -0.0015(6) -0.0028(6)
C29 0.0312(8) 0.0427(9) 0.0372(9) 0.0016(8) 0.0066(7) -0.0029(7)
C30 0.0472(10) 0.0280(8) 0.0351(9) 0.0017(7) 0.0071(8) -0.0024(7)
Be1 0.0230(8) 0.0195(8) 0.0214(8) 0.0000(7) -0.0019(7) -0.0003(7)

loop_
_atom_type_symbol
_atom_type_description
_atom_type_scat_dispersion_real
_atom_type_scat_dispersion_imag
_atom_type_scat_source
C C 0.0181 0.0091 'International Tables Vol C Tables 4.2.6.8 and 6.1.1.4'
H H 0.0000 0.0000 'International Tables Vol C Tables 4.2.6.8 and 6.1.1.4'
Be Be 0.0038 0.0014 'International Tables Vol C Tables 4.2.6.8 and 6.1.1.4'
N N 0.0311 0.0180 'International Tables Vol C Tables 4.2.6.8 and 6.1.1.4'
Si Si 0.2541 0.3302 'International Tables Vol C Tables 4.2.6.8 and 6.1.1.4'

loop_
_geom_angle_atom_site_label_1
_geom_angle_atom_site_label_2
_geom_angle_atom_site_label_3
_geom_angle
_geom_angle_site_symmetry_1
_geom_angle_site_symmetry_3
_geom_angle_publ_flag
N1 Si1 C1 104.24(6) . . ?
N1 Si1 C3 112.19(7) . . ?
N1 Si1 C4 113.76(6) . . ?
C3 Si1 C1 110.32(8) . . ?
C4 Si1 C1 109.96(7) . . ?
C4 Si1 C3 106.41(8) . . ?
N2 Si2 C2 105.06(6) . . ?
N2 Si2 C17 113.14(8) . . ?
N2 Si2 C18 112.44(8) . . ?
C17 Si2 C2 107.97(9) . . ?
C17 Si2 C18 107.77(10) . . ?
C18 Si2 C2 110.36(8) . . ?
C5 N1 Si1 123.81(9) . . ?
C5 N1 Be1 123.03(12) . . ?
Be1 N1 Si1 112.85(10) . . ?
C19 N2 Si2 126.46(9) . . ?
C19 N2 Be1 122.94(13) . . ?
Be1 N2 Si2 110.57(10) . . ?
Si1 C1 H1A 108.3 . . ?
Si1 C1 H1B 108.3 . . ?
H1A C1 H1B 107.4 . . ?
C2 C1 Si1 115.98(10) . . ?
C2 C1 H1A 108.3 . . ?
C2 C1 H1B 108.3 . . ?
Si2 C2 H2A 108.0 . . ?
Si2 C2 H2B 108.0 . . ?
C1 C2 Si2 117.04(11) . . ?
C1 C2 H2A 108.0 . . ?
C1 C2 H2B 108.0 . . ?
H2A C2 H2B 107.3 . . ?
Si1 C3 H3A 109.5 . . ?
Si1 C3 H3B 109.5 . . ?
Si1 C3 H3C 109.5 . . ?
H3A C3 H3B 109.5 . . ?
H3A C3 H3C 109.5 . . ?
H3B C3 H3C 109.5 . . ?
Si1 C4 H4A 109.5 . . ?
Si1 C4 H4B 109.5 . . ?
Si1 C4 H4C 109.5 . . ?
H4A C4 H4B 109.5 . . ?
H4A C4 H4C 109.5 . . ?
H4B C4 H4C 109.5 . . ?
C6 C5 N1 120.03(12) . . ?
C10 C5 N1 119.95(12) . . ?
C10 C5 C6 119.99(13) . . ?
C5 C6 C11 121.15(13) . . ?
C7 C6 C5 118.85(13) . . ?
C7 C6 C11 119.94(13) . . ?
C6 C7 H7 119.3 . . ?
C8 C7 C6 121.42(14) . . ?
C8 C7 H7 119.3 . . ?
C7 C8 H8 120.3 . . ?
C9 C8 C7 119.38(14) . . ?
C9 C8 H8 120.3 . . ?
C8 C9 H9 119.3 . . ?
C8 C9 C10 121.44(14) . . ?
C10 C9 H9 119.3 . . ?
C5 C10 C14 121.40(13) . . ?
C9 C10 C5 118.86(13) . . ?
C9 C10 C14 119.64(13) . . ?
C6 C11 H11 107.7 . . ?
C6 C11 C12 110.47(12) . . ?
C6 C11 C13 113.23(13) . . ?
C12 C11 H11 107.7 . . ?
C13 C11 H11 107.7 . . ?
C13 C11 C12 109.96(14) . . ?
C11 C12 H12A 109.5 . . ?
C11 C12 H12B 109.5 . . ?
C11 C12 H12C 109.5 . . ?
H12A C12 H12B 109.5 . . ?
H12A C12 H12C 109.5 . . ?
H12B C12 H12C 109.5 . . ?
C11 C13 H13A 109.5 . . ?
C11 C13 H13B 109.5 . . ?
C11 C13 H13C 109.5 . . ?
H13A C13 H13B 109.5 . . ?
H13A C13 H13C 109.5 . . ?
H13B C13 H13C 109.5 . . ?
C10 C14 H14 107.6 . . ?
C10 C14 C15 113.52(13) . . ?
C10 C14 C16 110.04(13) . . ?
C15 C14 H14 107.6 . . ?
C15 C14 C16 110.38(14) . . ?
C16 C14 H14 107.6 . . ?
C14 C15 H15A 109.5 . . ?
C14 C15 H15B 109.5 . . ?
C14 C15 H15C 109.5 . . ?
H15A C15 H15B 109.5 . . ?
H15A C15 H15C 109.5 . . ?
H15B C15 H15C 109.5 . . ?
C14 C16 H16A 109.5 . . ?
C14 C16 H16B 109.5 . . ?
C14 C16 H16C 109.5 . . ?
H16A C16 H16B 109.5 . . ?
H16A C16 H16C 109.5 . . ?
H16B C16 H16C 109.5 . . ?
Si2 C17 H17A 109.5 . . ?
Si2 C17 H17B 109.5 . . ?
Si2 C17 H17C 109.5 . . ?
H17A C17 H17B 109.5 . . ?
H17A C17 H17C 109.5 . . ?
H17B C17 H17C 109.5 . . ?
Si2 C18 H18A 109.5 . . ?
Si2 C18 H18B 109.5 . . ?
Si2 C18 H18C 109.5 . . ?
H18A C18 H18B 109.5 . . ?
H18A C18 H18C 109.5 . . ?
H18B C18 H18C 109.5 . . ?
C20 C19 N2 120.17(13) . . ?
C20 C19 C24 119.96(13) . . ?
C24 C19 N2 119.81(13) . . ?
C19 C20 C25 122.02(13) . . ?
C21 C20 C19 118.78(14) . . ?
C21 C20 C25 119.09(14) . . ?
C20 C21 H21 119.2 . . ?
C22 C21 C20 121.53(15) . . ?
C22 C21 H21 119.2 . . ?
C21 C22 H22 120.2 . . ?
C21 C22 C23 119.51(14) . . ?
C23 C22 H22 120.2 . . ?
C22 C23 H23 119.3 . . ?
C22 C23 C24 121.38(14) . . ?
C24 C23 H23 119.3 . . ?
C19 C24 C28 121.19(13) . . ?
C23 C24 C19 118.83(14) . . ?
C23 C24 C28 119.86(13) . . ?
C20 C25 H25 107.5 . . ?
C20 C25 C27 112.65(14) . . ?
C26 C25 C20 111.33(15) . . ?
C26 C25 H25 107.5 . . ?
C26 C25 C27 110.26(18) . . ?
C27 C25 H25 107.5 . . ?
C25 C26 H26A 109.5 . . ?
C25 C26 H26B 109.5 . . ?
C25 C26 H26C 109.5 . . ?
H26A C26 H26B 109.5 . . ?
H26A C26 H26C 109.5 . . ?
H26B C26 H26C 109.5 . . ?
C25 C27 H27A 109.5 . . ?
C25 C27 H27B 109.5 . . ?
C25 C27 H27C 109.5 . . ?
H27A C27 H27B 109.5 . . ?
H27A C27 H27C 109.5 . . ?
H27B C27 H27C 109.5 . . ?
C24 C28 H28 107.8 . . ?
C24 C28 C29 113.36(13) . . ?
C24 C28 C30 110.69(13) . . ?
C29 C28 H28 107.8 . . ?
C29 C28 C30 109.17(14) . . ?
C30 C28 H28 107.8 . . ?
C28 C29 H29A 109.5 . . ?
C28 C29 H29B 109.5 . . ?
C28 C29 H29C 109.5 . . ?
H29A C29 H29B 109.5 . . ?
H29A C29 H29C 109.5 . . ?
H29B C29 H29C 109.5 . . ?
C28 C30 H30A 109.5 . . ?
C28 C30 H30B 109.5 . . ?
C28 C30 H30C 109.5 . . ?
H30A C30 H30B 109.5 . . ?
H30A C30 H30C 109.5 . . ?
H30B C30 H30C 109.5 . . ?
N1 Be1 N2 168.49(15) . . ?

loop_
_geom_bond_atom_site_label_1
_geom_bond_atom_site_label_2
_geom_bond_distance
_geom_bond_site_symmetry_2
_geom_bond_publ_flag
Si1 N1 1.7425(12) . ?
Si1 C1 1.8863(15) . ?
Si1 C3 1.8712(18) . ?
Si1 C4 1.8688(15) . ?
Si2 N2 1.7406(13) . ?
Si2 C2 1.8857(15) . ?
Si2 C17 1.868(2) . ?
Si2 C18 1.8713(19) . ?
N1 C5 1.4356(17) . ?
N1 Be1 1.515(2) . ?
N2 C19 1.4364(18) . ?
N2 Be1 1.519(2) . ?
C1 H1A 0.9900 . ?
C1 H1B 0.9900 . ?
C1 C2 1.560(2) . ?
C2 H2A 0.9900 . ?
C2 H2B 0.9900 . ?
C3 H3A 0.9800 . ?
C3 H3B 0.9800 . ?
C3 H3C 0.9800 . ?
C4 H4A 0.9800 . ?
C4 H4B 0.9800 . ?
C4 H4C 0.9800 . ?
C5 C6 1.4109(19) . ?
C5 C10 1.410(2) . ?
C6 C7 1.392(2) . ?
C6 C11 1.5224(19) . ?
C7 H7 0.9500 . ?
C7 C8 1.386(2) . ?
C8 H8 0.9500 . ?
C8 C9 1.379(2) . ?
C9 H9 0.9500 . ?
C9 C10 1.396(2) . ?
C10 C14 1.522(2) . ?
C11 H11 1.0000 . ?
C11 C12 1.533(2) . ?
C11 C13 1.528(2) . ?
C12 H12A 0.9800 . ?
C12 H12B 0.9800 . ?
C12 H12C 0.9800 . ?
C13 H13A 0.9800 . ?
C13 H13B 0.9800 . ?
C13 H13C 0.9800 . ?
C14 H14 1.0000 . ?
C14 C15 1.526(2) . ?
C14 C16 1.529(2) . ?
C15 H15A 0.9800 . ?
C15 H15B 0.9800 . ?
C15 H15C 0.9800 . ?
C16 H16A 0.9800 . ?
C16 H16B 0.9800 . ?
C16 H16C 0.9800 . ?
C17 H17A 0.9800 . ?
C17 H17B 0.9800 . ?
C17 H17C 0.9800 . ?
C18 H18A 0.9800 . ?
C18 H18B 0.9800 . ?
C18 H18C 0.9800 . ?
C19 C20 1.412(2) . ?
C19 C24 1.413(2) . ?
C20 C21 1.397(2) . ?
C20 C25 1.521(2) . ?
C21 H21 0.9500 . ?
C21 C22 1.381(2) . ?
C22 H22 0.9500 . ?
C22 C23 1.383(2) . ?
C23 H23 0.9500 . ?
C23 C24 1.398(2) . ?
C24 C28 1.525(2) . ?
C25 H25 1.0000 . ?
C25 C26 1.520(3) . ?
C25 C27 1.528(2) . ?
C26 H26A 0.9800 . ?
C26 H26B 0.9800 . ?
C26 H26C 0.9800 . ?
C27 H27A 0.9800 . ?
C27 H27B 0.9800 . ?
C27 H27C 0.9800 . ?
C28 H28 1.0000 . ?
C28 C29 1.527(2) . ?
C28 C30 1.532(2) . ?
C29 H29A 0.9800 . ?
C29 H29B 0.9800 . ?
C29 H29C 0.9800 . ?
C30 H30A 0.9800 . ?
C30 H30B 0.9800 . ?
C30 H30C 0.9800 . ?

loop_
_geom_torsion_atom_site_label_1
_geom_torsion_atom_site_label_2
_geom_torsion_atom_site_label_3
_geom_torsion_atom_site_label_4
_geom_torsion
_geom_torsion_site_symmetry_1
_geom_torsion_site_symmetry_2
_geom_torsion_site_symmetry_3
_geom_torsion_site_symmetry_4
_geom_torsion_publ_flag
Si1 N1 C5 C6 -87.36(14) . . . . ?
Si1 N1 C5 C10 94.53(14) . . . . ?
Si1 N1 Be1 N2 17.3(9) . . . . ?
Si1 C1 C2 Si2 104.50(12) . . . . ?
Si2 N2 C19 C20 -86.12(17) . . . . ?
Si2 N2 C19 C24 96.57(15) . . . . ?
Si2 N2 Be1 N1 29.0(9) . . . . ?
N1 Si1 C1 C2 -47.93(12) . . . . ?
N1 C5 C6 C7 179.28(12) . . . . ?
N1 C5 C6 C11 -3.58(19) . . . . ?
N1 C5 C10 C9 179.71(12) . . . . ?
N1 C5 C10 C14 3.3(2) . . . . ?
N2 Si2 C2 C1 -49.16(13) . . . . ?
N2 C19 C20 C21 -178.15(13) . . . . ?
N2 C19 C20 C25 -1.8(2) . . . . ?
N2 C19 C24 C23 178.40(14) . . . . ?
N2 C19 C24 C28 2.3(2) . . . . ?
C1 Si1 N1 C5 172.29(11) . . . . ?
C1 Si1 N1 Be1 -13.84(13) . . . . ?
C2 Si2 N2 C19 163.25(13) . . . . ?
C2 Si2 N2 Be1 -14.63(13) . . . . ?
C3 Si1 N1 C5 -68.34(13) . . . . ?
C3 Si1 N1 Be1 105.52(13) . . . . ?
C3 Si1 C1 C2 -168.55(11) . . . . ?
C4 Si1 N1 C5 52.52(13) . . . . ?
C4 Si1 N1 Be1 -133.62(11) . . . . ?
C4 Si1 C1 C2 74.38(12) . . . . ?
C5 N1 Be1 N2 -168.8(8) . . . . ?
C5 C6 C7 C8 1.6(2) . . . . ?
C5 C6 C11 C12 -87.08(16) . . . . ?
C5 C6 C11 C13 149.09(13) . . . . ?
C5 C10 C14 C15 -135.01(15) . . . . ?
C5 C10 C14 C16 100.73(16) . . . . ?
C6 C5 C10 C9 1.6(2) . . . . ?
C6 C5 C10 C14 -174.77(12) . . . . ?
C6 C7 C8 C9 0.5(3) . . . . ?
C7 C6 C11 C12 90.03(17) . . . . ?
C7 C6 C11 C13 -33.80(19) . . . . ?
C7 C8 C9 C10 -1.5(2) . . . . ?
C8 C9 C10 C5 0.5(2) . . . . ?
C8 C9 C10 C14 176.93(14) . . . . ?
C9 C10 C14 C15 48.65(19) . . . . ?
C9 C10 C14 C16 -75.61(18) . . . . ?
C10 C5 C6 C7 -2.6(2) . . . . ?
C10 C5 C6 C11 174.54(13) . . . . ?
C11 C6 C7 C8 -175.60(14) . . . . ?
C17 Si2 N2 C19 -79.21(15) . . . . ?
C17 Si2 N2 Be1 102.92(13) . . . . ?
C17 Si2 C2 C1 -170.17(12) . . . . ?
C18 Si2 N2 C19 43.18(15) . . . . ?
C18 Si2 N2 Be1 -134.69(12) . . . . ?
C18 Si2 C2 C1 72.27(14) . . . . ?
C19 N2 Be1 N1 -149.0(8) . . . . ?
C19 C20 C21 C22 -0.1(2) . . . . ?
C19 C20 C25 C26 -99.11(19) . . . . ?
C19 C20 C25 C27 136.44(19) . . . . ?
C19 C24 C28 C29 -149.98(15) . . . . ?
C19 C24 C28 C30 86.96(17) . . . . ?
C20 C19 C24 C23 1.1(2) . . . . ?
C20 C19 C24 C28 -175.01(13) . . . . ?
C20 C21 C22 C23 0.9(3) . . . . ?
C21 C20 C25 C26 77.18(19) . . . . ?
C21 C20 C25 C27 -47.3(2) . . . . ?
C21 C22 C23 C24 -0.6(3) . . . . ?
C22 C23 C24 C19 -0.4(2) . . . . ?
C22 C23 C24 C28 175.79(15) . . . . ?
C23 C24 C28 C29 34.0(2) . . . . ?
C23 C24 C28 C30 -89.10(18) . . . . ?
C24 C19 C20 C21 -0.8(2) . . . . ?
C24 C19 C20 C25 175.46(14) . . . . ?
C25 C20 C21 C22 -176.55(16) . . . . ?
Be1 N1 C5 C6 99.39(17) . . . . ?
Be1 N1 C5 C10 -78.72(18) . . . . ?
Be1 N2 C19 C20 91.50(18) . . . . ?
Be1 N2 C19 C24 -85.81(18) . . . . ?
